data_7021203
loop_
_publ_author_name
'Shin, Minseob'
'Takaishi, Shinya'
'Kumagai, Shohei'
'Ueda, Yutaro'
'Breedlove, Brian K.'
'Matsuzaki, Hiroyuki'
'Okamoto, Hiroshi'
'Wakabayashi, Yusuke'
'Yamashita, Masahiro'

_publ_section_title
;
 Smallest optical gap for quasi-one-dimensional iodo-bridged platinum
 compounds.
;
_journal_issue 18
_journal_name_full 'Dalton transactions (Cambridge, England : 2003)'
_journal_page_first 6277
_journal_page_last 6280
_journal_paper_doi 10.1039/c3dt32890b
_journal_volume 42
_journal_year 2013
_chemical_formula_sum 'C56 H112 I N6 O17 Pt S2'
_chemical_formula_weight 1527.63
_chemical_name_systematic
;
?
;
_space_group_IT_number 5
_symmetry_cell_setting monoclinic
_symmetry_space_group_name_Hall 'C 2y'
_symmetry_space_group_name_H-M 'C 1 2 1'
_atom_sites_solution_hydrogens geom
_atom_sites_solution_primary direct
_atom_sites_solution_secondary difmap
_audit_creation_method SHELXL-97
_cell_angle_alpha 90.00
_cell_angle_beta 94.149(5)
_cell_angle_gamma 90.00
_cell_formula_units_Z 2
_cell_length_a 82.21(2)
_cell_length_b 5.4906(15)
_cell_length_c 7.579(2)
_cell_measurement_temperature 100(2)
_cell_measurement_theta_max 30
_cell_measurement_theta_min 3
_cell_volume 3412.1(15)
_computing_structure_refinement 'SHELXL-97 (Sheldrick, 1997)'
_computing_structure_solution 'SHELXS-97 (Sheldrick, 1990)'
_diffrn_ambient_temperature 100(2)
_diffrn_measured_fraction_theta_full 0.981
_diffrn_measured_fraction_theta_max 0.981
_diffrn_measurement_device_type 'Bruker SMART1000 diffractometer'
_diffrn_measurement_method omega-scan
_diffrn_radiation_monochromator graphite
_diffrn_radiation_source 'fine-focus sealed tube'
_diffrn_radiation_type MoK\a
_diffrn_radiation_wavelength 0.71073
_diffrn_reflns_av_R_equivalents 0.0674
_diffrn_reflns_av_sigmaI/netI 0.0923
_diffrn_reflns_limit_h_max 113
_diffrn_reflns_limit_h_min -114
_diffrn_reflns_limit_k_max 7
_diffrn_reflns_limit_k_min -3
_diffrn_reflns_limit_l_max 10
_diffrn_reflns_limit_l_min -10
_diffrn_reflns_number 11813
_diffrn_reflns_theta_full 30.02
_diffrn_reflns_theta_max 30.02
_diffrn_reflns_theta_min 0.99
_exptl_absorpt_coefficient_mu 2.637
_exptl_absorpt_correction_T_max 0.9019
_exptl_absorpt_correction_T_min 0.4186
_exptl_absorpt_correction_type multi-scan
_exptl_crystal_colour green
_exptl_crystal_density_diffrn 1.487
_exptl_crystal_density_method 'not measured'
_exptl_crystal_description plate
_exptl_crystal_F_000 1578
_exptl_crystal_size_max 0.40
_exptl_crystal_size_mid 0.15
_exptl_crystal_size_min 0.04
_refine_diff_density_max 4.010
_refine_diff_density_min -3.282
_refine_diff_density_rms 0.358
_refine_ls_abs_structure_details 'Flack H D (1983), Acta Cryst. A39, 876-881'
_refine_ls_abs_structure_Flack 0.060(13)
_refine_ls_extinction_method none
_refine_ls_goodness_of_fit_ref 1.128
_refine_ls_hydrogen_treatment constr
_refine_ls_matrix_type full
_refine_ls_number_parameters 378
_refine_ls_number_reflns 6941
_refine_ls_number_restraints 1
_refine_ls_restrained_S_all 1.128
_refine_ls_R_factor_all 0.0901
_refine_ls_R_factor_gt 0.0751
_refine_ls_shift/su_max 0.000
_refine_ls_shift/su_mean 0.000
_refine_ls_structure_factor_coef Fsqd
_refine_ls_weighting_details 'calc w=1/[\s^2^(Fo^2^)+(0.1269P)^2^+43.5264P] where P=(Fo^2^+2Fc^2^)/3'
_refine_ls_weighting_scheme calc
_refine_ls_wR_factor_gt 0.1978
_refine_ls_wR_factor_ref 0.2248
_reflns_number_gt 6195
_reflns_number_total 6941
_reflns_threshold_expression >2sigma(I)
_cod_data_source_file c3dt32890b.txt
_cod_data_source_block ac10100
_cod_depositor_comments
;
The following automatic conversions were performed:

'_symmetry_cell_setting' value 'Monoclinic' changed to 'monoclinic'
according to /home/saulius/struct/CIF-dictionaries/cif_core.dic
dictionary named 'cif_core.dic' version 2.4.2 from 2011-04-26.

Automatic conversion script
Id: cif_fix_values 1891 2012-01-12 08:04:46Z andrius 
;
_cod_original_cell_volume 3411.7(16)
_cod_original_sg_symbol_H-M C2
_cod_database_code 7021203

loop_
_symmetry_equiv_pos_as_xyz
'x, y, z'
'-x, y, -z'
'x+1/2, y+1/2, z'
'-x+1/2, y+1/2, -z'

loop_
_atom_site_label
_atom_site_type_symbol
_atom_site_fract_x
_atom_site_fract_y
_atom_site_fract_z
_atom_site_U_iso_or_equiv
_atom_site_adp_type
_atom_site_occupancy
_atom_site_symmetry_multiplicity
_atom_site_calc_flag
_atom_site_refinement_flags
Pt1 Pt 0.0000 0.3140 0.0000 0.01208(15) Uani 1 2 d S
I1 I 0.0000 0.8129(6) 0.0000 0.0249(2) Uani 1 2 d S
S1 S 0.03761(4) -0.2591(7) 0.5211(4) 0.0201(6) Uani 1 1 d .
O1 O 0.02811(11) -0.161(3) 0.3628(12) 0.028(2) Uani 1 1 d .
O2 O 0.0000 0.078(3) 0.5000 0.021(3) Uani 1 2 d S
N1 N 0.02001(11) 0.311(5) 0.1808(13) 0.025(2) Uani 1 1 d .
H1 H 0.0184 0.4203 0.2703 0.030 Uiso 1 1 calc R
H1A H 0.0213 0.1587 0.2298 0.030 Uiso 1 1 calc R
O3 O 0.07166(14) 0.132(3) 0.3503(15) 0.033(3) Uani 1 1 d .
O4 O 0.08823(13) -0.556(2) -0.0163(13) 0.029(2) Uani 1 1 d .
N2 N -0.01791(12) 0.309(4) 0.1829(13) 0.024(2) Uani 1 1 d .
H2 H -0.0152 0.1955 0.2697 0.029 Uiso 1 1 calc R
H2A H -0.0185 0.4588 0.2358 0.029 Uiso 1 1 calc R
N3 N 0.07193(18) -0.281(3) 0.3500(17) 0.029(3) Uani 1 1 d .
H3 H 0.0671 -0.4136 0.3852 0.034 Uiso 1 1 calc R
O5 O 0.06666(13) -0.301(3) -0.0264(13) 0.034(3) Uani 1 1 d .
O6 O 0.11799(12) -0.241(2) 0.1427(14) 0.030(3) Uani 1 1 d .
C1 C 0.05506(15) -0.061(2) 0.554(2) 0.021(3) Uani 1 1 d .
H1B H 0.0511 0.1069 0.5692 0.025 Uiso 1 1 calc R
H1C H 0.0612 -0.1089 0.6657 0.025 Uiso 1 1 calc R
O7 O 0.02908(11) -0.226(2) 0.6806(11) 0.025(3) Uani 1 1 d .
C2 C 0.11502(14) -0.419(3) 0.2345(16) 0.021(3) Uani 1 1 d .
C3 C 0.08460(17) -0.630(3) -0.2007(18) 0.030(4) Uani 1 1 d .
H3A H 0.0874 -0.4966 -0.2810 0.036 Uiso 1 1 calc R
H3B H 0.0728 -0.6665 -0.2219 0.036 Uiso 1 1 calc R
C4 C 0.06705(18) -0.060(3) 0.4048(19) 0.022(3) Uani 1 1 d .
C5 C 0.07867(15) -0.393(3) 0.0472(18) 0.021(3) Uani 1 1 d .
C6 C 0.09926(14) -0.454(3) 0.3209(16) 0.019(2) Uani 1 1 d .
H6 H 0.1009 -0.4103 0.4476 0.023 Uiso 1 1 calc R
H6A H 0.0962 -0.6288 0.3140 0.023 Uiso 1 1 calc R
C7 C 0.08501(15) -0.300(3) 0.2344(17) 0.022(3) Uani 1 1 d .
H7 H 0.0893 -0.1319 0.2186 0.027 Uiso 1 1 calc R
C8 C 0.03542(17) 0.382(3) 0.0879(17) 0.025(3) Uani 1 1 d .
H8 H 0.0454 0.3288 0.1588 0.030 Uiso 1 1 calc R
H8A H 0.0359 0.5601 0.0702 0.030 Uiso 1 1 calc R
C9 C -0.03380(14) 0.247(3) 0.0934(16) 0.022(3) Uani 1 1 d .
H9 H -0.0427 0.2972 0.1669 0.026 Uiso 1 1 calc R
H9A H -0.0346 0.0684 0.0745 0.026 Uiso 1 1 calc R
C10 C 0.09459(16) -0.856(3) -0.2372(18) 0.026(3) Uani 1 1 d .
H10 H 0.0910 -0.9910 -0.1630 0.032 Uiso 1 1 calc R
H10A H 0.0923 -0.9032 -0.3625 0.032 Uiso 1 1 calc R
O8 O 0.04366(12) -0.506(2) 0.5012(14) 0.027(2) Uani 1 1 d .
O9 O 0.12553(12) -0.595(2) 0.2805(13) 0.027(2) Uani 1 1 d .
C11 C 0.26013(17) -1.669(6) 0.276(3) 0.047(5) Uani 1 1 d .
H11 H 0.2577 -1.7256 0.3943 0.070 Uiso 1 1 calc R
H11A H 0.2719 -1.6402 0.2744 0.070 Uiso 1 1 calc R
H11B H 0.2567 -1.7929 0.1883 0.070 Uiso 1 1 calc R
C12 C 0.22366(18) -1.220(4) 0.222(2) 0.038(5) Uani 1 1 d .
H12 H 0.2294 -1.0889 0.2915 0.046 Uiso 1 1 calc R
H12A H 0.2237 -1.1760 0.0956 0.046 Uiso 1 1 calc R
C13 C 0.23301(16) -1.457(3) 0.254(2) 0.030(3) Uani 1 1 d .
H13 H 0.2313 -1.5161 0.3741 0.037 Uiso 1 1 calc R
H13A H 0.2284 -1.5802 0.1687 0.037 Uiso 1 1 calc R
C14 C 0.2512(2) -1.439(4) 0.235(3) 0.038(4) Uani 1 1 d .
H14 H 0.2530 -1.3902 0.1118 0.046 Uiso 1 1 calc R
H14A H 0.2557 -1.3087 0.3143 0.046 Uiso 1 1 calc R
C15 C 0.14936(18) -1.255(3) -0.293(2) 0.030(3) Uani 1 1 d .
H15 H 0.1490 -1.2386 -0.4236 0.036 Uiso 1 1 calc R
H15A H 0.1440 -1.4107 -0.2658 0.036 Uiso 1 1 calc R
C16 C 0.14150(17) -0.576(3) 0.213(2) 0.027(3) Uani 1 1 d .
H16 H 0.1468 -0.4220 0.2529 0.032 Uiso 1 1 calc R
H16A H 0.1405 -0.5778 0.0820 0.032 Uiso 1 1 calc R
C17 C 0.14010(17) -1.045(3) -0.217(2) 0.026(3) Uani 1 1 d .
H17 H 0.1451 -0.8900 -0.2515 0.031 Uiso 1 1 calc R
H17A H 0.1412 -1.0558 -0.0861 0.031 Uiso 1 1 calc R
C18 C 0.15148(16) -0.788(3) 0.281(2) 0.028(3) Uani 1 1 d .
H18 H 0.1457 -0.9413 0.2464 0.033 Uiso 1 1 calc R
H18A H 0.1527 -0.7817 0.4119 0.033 Uiso 1 1 calc R
C19 C 0.12171(19) -1.043(3) -0.279(2) 0.029(3) Uani 1 1 d .
H19 H 0.1205 -1.0354 -0.4097 0.035 Uiso 1 1 calc R
H19A H 0.1166 -1.1960 -0.2415 0.035 Uiso 1 1 calc R
C20 C 0.19586(18) -1.003(3) 0.214(2) 0.028(3) Uani 1 1 d .
H20 H 0.2016 -0.8545 0.2593 0.034 Uiso 1 1 calc R
H20A H 0.1949 -0.9939 0.0833 0.034 Uiso 1 1 calc R
C21 C 0.16839(18) -0.791(3) 0.210(2) 0.029(3) Uani 1 1 d .
H21 H 0.1741 -0.6371 0.2435 0.035 Uiso 1 1 calc R
H21A H 0.1672 -0.7984 0.0787 0.035 Uiso 1 1 calc R
C22 C 0.11282(17) -0.825(4) -0.202(2) 0.033(4) Uani 1 1 d .
H22 H 0.1156 -0.8136 -0.0731 0.039 Uiso 1 1 calc R
H22A H 0.1163 -0.6719 -0.2574 0.039 Uiso 1 1 calc R
C23 C 0.17872(17) -1.008(3) 0.280(2) 0.029(3) Uani 1 1 d .
H23 H 0.1796 -1.0035 0.4114 0.035 Uiso 1 1 calc R
H23A H 0.1732 -1.1612 0.2424 0.035 Uiso 1 1 calc R
C24 C 0.20624(17) -1.230(2) 0.272(2) 0.027(4) Uani 1 1 d .
H24 H 0.2063 -1.2471 0.4022 0.032 Uiso 1 1 calc R
H24A H 0.2010 -1.3765 0.2180 0.032 Uiso 1 1 calc R
C25 C 0.20454(18) -1.698(6) -0.285(2) 0.040(4) Uani 1 1 d .
H25 H 0.1990 -1.8535 -0.2681 0.059 Uiso 1 1 calc R
H25A H 0.2154 -1.7008 -0.2226 0.059 Uiso 1 1 calc R
H25B H 0.2056 -1.6711 -0.4117 0.059 Uiso 1 1 calc R
C26 C 0.17696(18) -1.476(3) -0.293(3) 0.035(4) Uani 1 1 d .
H26 H 0.1713 -1.6308 -0.2707 0.042 Uiso 1 1 calc R
H26A H 0.1772 -1.4561 -0.4228 0.042 Uiso 1 1 calc R
C27 C 0.16721(19) -1.262(4) -0.219(2) 0.035(3) Uani 1 1 d .
H27 H 0.1675 -1.2768 -0.0883 0.042 Uiso 1 1 calc R
H27A H 0.1725 -1.1066 -0.2468 0.042 Uiso 1 1 calc R
C28 C 0.1943(2) -1.487(4) -0.210(3) 0.043(4) Uani 1 1 d .
H28 H 0.1940 -1.5092 -0.0810 0.051 Uiso 1 1 calc R
H28A H 0.1998 -1.3305 -0.2308 0.051 Uiso 1 1 calc R

loop_
_atom_site_aniso_label
_atom_site_aniso_U_11
_atom_site_aniso_U_22
_atom_site_aniso_U_33
_atom_site_aniso_U_23
_atom_site_aniso_U_13
_atom_site_aniso_U_12
Pt1 0.0107(2) 0.0146(3) 0.0109(2) 0.000 0.00055(14) 0.000
I1 0.0221(4) 0.0281(6) 0.0250(4) 0.000 0.0044(3) 0.000
S1 0.0207(13) 0.0199(15) 0.0207(13) -0.0024(11) 0.0072(11) -0.0047(11)
O1 0.032(4) 0.022(6) 0.029(4) -0.005(6) -0.001(3) -0.013(6)
O2 0.022(6) 0.017(7) 0.026(6) 0.000 0.009(5) 0.000
N1 0.024(4) 0.029(6) 0.024(4) -0.007(9) 0.007(3) -0.001(8)
O3 0.034(5) 0.039(7) 0.028(5) 0.001(5) 0.010(4) -0.006(5)
O4 0.029(5) 0.038(7) 0.022(5) -0.002(4) 0.006(4) 0.004(4)
N2 0.032(5) 0.019(6) 0.021(4) -0.011(7) 0.000(3) 0.011(8)
N3 0.038(7) 0.026(7) 0.023(6) 0.005(5) 0.012(5) -0.008(6)
O5 0.033(5) 0.048(8) 0.024(5) 0.002(5) 0.007(4) 0.017(5)
O6 0.028(5) 0.023(7) 0.041(5) 0.004(4) 0.010(4) 0.002(4)
C1 0.013(5) 0.010(6) 0.040(7) 0.007(5) -0.001(5) -0.003(4)
O7 0.029(4) 0.032(10) 0.016(3) -0.007(4) 0.011(3) -0.007(4)
C2 0.011(5) 0.033(8) 0.019(5) -0.011(5) 0.004(4) -0.008(5)
C3 0.029(6) 0.035(14) 0.027(6) -0.008(6) 0.007(5) -0.005(6)
C4 0.023(6) 0.022(8) 0.020(6) -0.005(6) 0.001(5) 0.000(5)
C5 0.016(5) 0.021(7) 0.027(6) -0.004(5) 0.007(4) -0.003(5)
C6 0.015(5) 0.025(7) 0.018(5) 0.000(5) 0.008(4) -0.002(5)
C7 0.015(5) 0.031(8) 0.022(6) 0.000(5) 0.008(4) -0.003(5)
C8 0.028(6) 0.026(9) 0.021(5) 0.004(5) 0.009(5) -0.003(5)
C9 0.017(5) 0.029(8) 0.020(5) 0.008(5) 0.008(4) -0.007(5)
C10 0.020(6) 0.040(9) 0.021(6) -0.004(6) 0.005(5) 0.003(6)
O8 0.022(4) 0.033(6) 0.026(5) 0.003(4) 0.003(4) -0.006(4)
O9 0.021(4) 0.034(6) 0.027(5) 0.004(4) 0.005(4) 0.004(4)
C11 0.029(6) 0.041(10) 0.071(11) 0.031(14) 0.011(6) 0.010(12)
C12 0.030(6) 0.030(16) 0.055(9) 0.002(8) 0.010(6) 0.000(6)
C13 0.020(6) 0.029(8) 0.044(9) 0.002(7) 0.007(5) -0.002(6)
C14 0.036(8) 0.032(9) 0.048(10) -0.007(8) 0.014(7) -0.002(7)
C15 0.031(7) 0.026(8) 0.035(7) -0.006(6) 0.009(6) -0.002(6)
C16 0.021(6) 0.027(7) 0.035(7) -0.001(6) 0.013(5) -0.004(5)
C17 0.026(6) 0.019(7) 0.033(7) -0.005(6) 0.007(5) 0.000(5)
C18 0.017(6) 0.032(8) 0.034(7) 0.014(6) 0.009(5) 0.000(5)
C19 0.030(7) 0.028(8) 0.030(7) -0.007(6) -0.001(6) 0.000(6)
C20 0.027(6) 0.028(8) 0.030(7) 0.004(6) 0.004(5) -0.003(6)
C21 0.029(7) 0.021(8) 0.039(8) 0.000(6) 0.005(6) 0.005(6)
C22 0.019(6) 0.045(11) 0.035(7) -0.002(7) 0.007(5) -0.005(6)
C23 0.020(6) 0.038(9) 0.031(7) -0.002(6) 0.011(5) 0.001(6)
C24 0.027(6) 0.014(10) 0.041(7) 0.000(5) 0.007(5) -0.001(5)
C25 0.036(6) 0.024(10) 0.060(9) 0.002(11) 0.018(6) -0.005(10)
C26 0.025(7) 0.027(9) 0.055(10) -0.003(8) 0.014(6) 0.001(6)
C27 0.028(7) 0.030(8) 0.047(9) 0.000(7) 0.006(6) 0.007(6)
C28 0.041(9) 0.035(11) 0.054(11) -0.008(9) 0.015(8) 0.000(8)

loop_
_atom_type_symbol
_atom_type_description
_atom_type_scat_dispersion_real
_atom_type_scat_dispersion_imag
_atom_type_scat_source
C C 0.0033 0.0016 'International Tables Vol C Tables 4.2.6.8 and 6.1.1.4'
H H 0.0000 0.0000 'International Tables Vol C Tables 4.2.6.8 and 6.1.1.4'
N N 0.0061 0.0033 'International Tables Vol C Tables 4.2.6.8 and 6.1.1.4'
O O 0.0106 0.0060 'International Tables Vol C Tables 4.2.6.8 and 6.1.1.4'
S S 0.1246 0.1234 'International Tables Vol C Tables 4.2.6.8 and 6.1.1.4'
I I -0.4742 1.8119 'International Tables Vol C Tables 4.2.6.8 and 6.1.1.4'
Pt Pt -1.7033 8.3905 'International Tables Vol C Tables 4.2.6.8 and 6.1.1.4'

loop_
_geom_angle_atom_site_label_1
_geom_angle_atom_site_label_2
_geom_angle_atom_site_label_3
_geom_angle
_geom_angle_site_symmetry_1
_geom_angle_site_symmetry_3
N1 Pt1 N1 179.2(14) 2 .
N1 Pt1 N2 82.8(4) 2 .
N1 Pt1 N2 97.2(4) . .
N1 Pt1 N2 97.2(4) 2 2
N1 Pt1 N2 82.8(4) . 2
N2 Pt1 N2 178.3(12) . 2
N1 Pt1 I1 90.4(7) 2 .
N1 Pt1 I1 90.4(7) . .
N2 Pt1 I1 90.8(6) . .
N2 Pt1 I1 90.8(6) 2 .
N1 Pt1 I1 89.6(7) 2 1_545
N1 Pt1 I1 89.6(7) . 1_545
N2 Pt1 I1 89.2(6) . 1_545
N2 Pt1 I1 89.2(6) 2 1_545
I1 Pt1 I1 180.0 . 1_545
Pt1 I1 Pt1 180.0 . 1_565
O7 S1 O8 113.0(6) . .
O7 S1 O1 111.8(6) . .
O8 S1 O1 114.7(8) . .
O7 S1 C1 103.8(6) . .
O8 S1 C1 107.5(6) . .
O1 S1 C1 105.1(7) . .
C8 N1 Pt1 109.7(8) . .
C8 N1 H1 109.7 . .
Pt1 N1 H1 109.7 . .
C8 N1 H1A 109.7 . .
Pt1 N1 H1A 109.7 . .
H1 N1 H1A 108.2 . .
C5 O4 C3 117.1(12) . .
C9 N2 Pt1 110.0(7) . .
C9 N2 H2 109.7 . .
Pt1 N2 H2 109.7 . .
C9 N2 H2A 109.7 . .
Pt1 N2 H2A 109.7 . .
H2 N2 H2A 108.2 . .
C4 N3 C7 120.2(13) . .
C4 N3 H3 119.9 . .
C7 N3 H3 119.9 . .
C4 C1 S1 116.4(10) . .
C4 C1 H1B 108.2 . .
S1 C1 H1B 108.2 . .
C4 C1 H1C 108.2 . .
S1 C1 H1C 108.2 . .
H1B C1 H1C 107.3 . .
O6 C2 O9 125.0(11) . .
O6 C2 C6 124.1(13) . .
O9 C2 C6 110.8(12) . .
O4 C3 C10 108.9(12) . .
O4 C3 H3A 109.9 . .
C10 C3 H3A 109.9 . .
O4 C3 H3B 109.9 . .
C10 C3 H3B 109.9 . .
H3A C3 H3B 108.3 . .
O3 C4 N3 124.9(13) . .
O3 C4 C1 119.3(14) . .
N3 C4 C1 115.8(12) . .
O5 C5 O4 127.6(14) . .
O5 C5 C7 119.2(12) . .
O4 C5 C7 112.9(12) . .
C2 C6 C7 113.1(11) . .
C2 C6 H6 109.0 . .
C7 C6 H6 109.0 . .
C2 C6 H6A 109.0 . .
C7 C6 H6A 109.0 . .
H6 C6 H6A 107.8 . .
N3 C7 C6 110.9(11) . .
N3 C7 C5 111.2(11) . .
C6 C7 C5 113.4(12) . .
N3 C7 H7 107.0 . .
C6 C7 H7 107.0 . .
C5 C7 H7 107.0 . .
N1 C8 C9 105.2(11) . 2
N1 C8 H8 110.7 . .
C9 C8 H8 110.7 2 .
N1 C8 H8A 110.7 . .
C9 C8 H8A 110.7 2 .
H8 C8 H8A 108.8 . .
N2 C9 C8 108.3(11) . 2
N2 C9 H9 110.0 . .
C8 C9 H9 110.0 2 .
N2 C9 H9A 110.0 . .
C8 C9 H9A 110.0 2 .
H9 C9 H9A 108.4 . .
C22 C10 C3 114.6(14) . .
C22 C10 H10 108.6 . .
C3 C10 H10 108.6 . .
C22 C10 H10A 108.6 . .
C3 C10 H10A 108.6 . .
H10 C10 H10A 107.6 . .
C2 O9 C16 116.4(11) . .
C14 C11 H11 109.5 . .
C14 C11 H11A 109.5 . .
H11 C11 H11A 109.5 . .
C14 C11 H11B 109.5 . .
H11 C11 H11B 109.5 . .
H11A C11 H11B 109.5 . .
C24 C12 C13 114.1(14) . .
C24 C12 H12 108.7 . .
C13 C12 H12 108.7 . .
C24 C12 H12A 108.7 . .
C13 C12 H12A 108.7 . .
H12 C12 H12A 107.6 . .
C14 C13 C12 114.7(15) . .
C14 C13 H13 108.6 . .
C12 C13 H13 108.6 . .
C14 C13 H13A 108.6 . .
C12 C13 H13A 108.6 . .
H13 C13 H13A 107.6 . .
C11 C14 C13 113.6(16) . .
C11 C14 H14 108.9 . .
C13 C14 H14 108.9 . .
C11 C14 H14A 108.9 . .
C13 C14 H14A 108.9 . .
H14 C14 H14A 107.7 . .
C17 C15 C27 111.7(13) . .
C17 C15 H15 109.3 . .
C27 C15 H15 109.3 . .
C17 C15 H15A 109.3 . .
C27 C15 H15A 109.3 . .
H15 C15 H15A 107.9 . .
O9 C16 C18 108.2(12) . .
O9 C16 H16 110.1 . .
C18 C16 H16 110.1 . .
O9 C16 H16A 110.1 . .
C18 C16 H16A 110.1 . .
H16 C16 H16A 108.4 . .
C15 C17 C19 113.3(12) . .
C15 C17 H17 108.9 . .
C19 C17 H17 108.9 . .
C15 C17 H17A 108.9 . .
C19 C17 H17A 108.9 . .
H17 C17 H17A 107.7 . .
C16 C18 C21 112.0(12) . .
C16 C18 H18 109.2 . .
C21 C18 H18 109.2 . .
C16 C18 H18A 109.2 . .
C21 C18 H18A 109.2 . .
H18 C18 H18A 107.9 . .
C22 C19 C17 111.8(12) . .
C22 C19 H19 109.3 . .
C17 C19 H19 109.3 . .
C22 C19 H19A 109.3 . .
C17 C19 H19A 109.3 . .
H19 C19 H19A 107.9 . .
C23 C20 C24 113.2(13) . .
C23 C20 H20 108.9 . .
C24 C20 H20 108.9 . .
C23 C20 H20A 108.9 . .
C24 C20 H20A 108.9 . .
H20 C20 H20A 107.8 . .
C18 C21 C23 112.1(13) . .
C18 C21 H21 109.2 . .
C23 C21 H21 109.2 . .
C18 C21 H21A 109.2 . .
C23 C21 H21A 109.2 . .
H21 C21 H21A 107.9 . .
C10 C22 C19 109.7(14) . .
C10 C22 H22 109.7 . .
C19 C22 H22 109.7 . .
C10 C22 H22A 109.7 . .
C19 C22 H22A 109.7 . .
H22 C22 H22A 108.2 . .
C20 C23 C21 111.8(13) . .
C20 C23 H23 109.3 . .
C21 C23 H23 109.3 . .
C20 C23 H23A 109.3 . .
C21 C23 H23A 109.3 . .
H23 C23 H23A 107.9 . .
C12 C24 C20 114.3(13) . .
C12 C24 H24 108.7 . .
C20 C24 H24 108.7 . .
C12 C24 H24A 108.7 . .
C20 C24 H24A 108.7 . .
H24 C24 H24A 107.6 . .
C28 C25 H25 109.5 . .
C28 C25 H25A 109.5 . .
H25 C25 H25A 109.5 . .
C28 C25 H25B 109.5 . .
H25 C25 H25B 109.5 . .
H25A C25 H25B 109.5 . .
C28 C26 C27 112.2(15) . .
C28 C26 H26 109.2 . .
C27 C26 H26 109.2 . .
C28 C26 H26A 109.2 . .
C27 C26 H26A 109.2 . .
H26 C26 H26A 107.9 . .
C15 C27 C26 113.0(14) . .
C15 C27 H27 109.0 . .
C26 C27 H27 109.0 . .
C15 C27 H27A 109.0 . .
C26 C27 H27A 109.0 . .
H27 C27 H27A 107.8 . .
C26 C28 C25 113.4(16) . .
C26 C28 H28 108.9 . .
C25 C28 H28 108.9 . .
C26 C28 H28A 108.9 . .
C25 C28 H28A 108.9 . .
H28 C28 H28A 107.7 . .

loop_
_geom_bond_atom_site_label_1
_geom_bond_atom_site_label_2
_geom_bond_distance
_geom_bond_site_symmetry_2
Pt1 N1 2.063(10) 2
Pt1 N1 2.063(10) .
Pt1 N2 2.094(10) .
Pt1 N2 2.094(10) 2
Pt1 I1 2.739(3) .
Pt1 I1 2.751(3) 1_545
I1 Pt1 2.751(3) 1_565
S1 O7 1.452(8) .
S1 O8 1.454(13) .
S1 O1 1.484(12) .
S1 C1 1.802(13) .
N1 C8 1.543(16) .
N1 H1 0.9200 .
N1 H1A 0.9200 .
O3 C4 1.20(2) .
O4 C5 1.303(17) .
O4 C3 1.465(17) .
N2 C9 1.468(16) .
N2 H2 0.9200 .
N2 H2A 0.9200 .
N3 C4 1.36(2) .
N3 C7 1.439(17) .
N3 H3 0.8800 .
O5 C5 1.211(17) .
O6 C2 1.230(18) .
C1 C4 1.55(2) .
C1 H1B 0.9900 .
C1 H1C 0.9900 .
C2 O9 1.328(18) .
C2 C6 1.507(16) .
C3 C10 1.52(2) .
C3 H3A 0.9900 .
C3 H3B 0.9900 .
C5 C7 1.562(19) .
C6 C7 1.551(19) .
C6 H6 0.9900 .
C6 H6A 0.9900 .
C7 H7 1.0000 .
C8 C9 1.559(18) 2
C8 H8 0.9900 .
C8 H8A 0.9900 .
C9 C8 1.559(18) 2
C9 H9 0.9900 .
C9 H9A 0.9900 .
C10 C22 1.513(19) .
C10 H10 0.9900 .
C10 H10A 0.9900 .
O9 C16 1.446(16) .
C11 C14 1.49(3) .
C11 H11 0.9800 .
C11 H11A 0.9800 .
C11 H11B 0.9800 .
C12 C24 1.508(19) .
C12 C13 1.52(2) .
C12 H12 0.9900 .
C12 H12A 0.9900 .
C13 C14 1.51(2) .
C13 H13 0.9900 .
C13 H13A 0.9900 .
C14 H14 0.9900 .
C14 H14A 0.9900 .
C15 C17 1.52(2) .
C15 C27 1.53(2) .
C15 H15 0.9900 .
C15 H15A 0.9900 .
C16 C18 1.49(2) .
C16 H16 0.9900 .
C16 H16A 0.9900 .
C17 C19 1.55(2) .
C17 H17 0.9900 .
C17 H17A 0.9900 .
C18 C21 1.528(19) .
C18 H18 0.9900 .
C18 H18A 0.9900 .
C19 C22 1.54(2) .
C19 H19 0.9900 .
C19 H19A 0.9900 .
C20 C23 1.529(19) .
C20 C24 1.55(2) .
C20 H20 0.9900 .
C20 H20A 0.9900 .
C21 C23 1.54(2) .
C21 H21 0.9900 .
C21 H21A 0.9900 .
C22 H22 0.9900 .
C22 H22A 0.9900 .
C23 H23 0.9900 .
C23 H23A 0.9900 .
C24 H24 0.9900 .
C24 H24A 0.9900 .
C25 C28 1.56(3) .
C25 H25 0.9800 .
C25 H25A 0.9800 .
C25 H25B 0.9800 .
C26 C28 1.52(2) .
C26 C27 1.55(2) .
C26 H26 0.9900 .
C26 H26A 0.9900 .
C27 H27 0.9900 .
C27 H27A 0.9900 .
C28 H28 0.9900 .
C28 H28A 0.9900 .

loop_
_geom_torsion_atom_site_label_1
_geom_torsion_atom_site_label_2
_geom_torsion_atom_site_label_3
_geom_torsion_atom_site_label_4
_geom_torsion
_geom_torsion_site_symmetry_1
_geom_torsion_site_symmetry_4
N1 Pt1 I1 Pt1 127(100) 2 1_565
N1 Pt1 I1 Pt1 -53(100) . 1_565
N2 Pt1 I1 Pt1 45(100) . 1_565
N2 Pt1 I1 Pt1 -135(100) 2 1_565
I1 Pt1 I1 Pt1 0.0 1_545 1_565
N1 Pt1 N1 C8 105.5(14) 2 .
N2 Pt1 N1 C8 -165.3(14) . .
N2 Pt1 N1 C8 16.3(14) 2 .
I1 Pt1 N1 C8 -74.5(13) . .
I1 Pt1 N1 C8 105.5(13) 1_545 .
N1 Pt1 N2 C9 13.7(14) 2 .
N1 Pt1 N2 C9 -165.5(14) . .
N2 Pt1 N2 C9 -76.0(13) 2 .
I1 Pt1 N2 C9 104.0(13) . .
I1 Pt1 N2 C9 -76.0(13) 1_545 .
O7 S1 C1 C4 178.7(10) . .
O8 S1 C1 C4 58.8(11) . .
O1 S1 C1 C4 -63.8(12) . .
C5 O4 C3 C10 -167.9(13) . .
C7 N3 C4 O3 8(3) . .
C7 N3 C4 C1 -169.7(12) . .
S1 C1 C4 O3 132.7(13) . .
S1 C1 C4 N3 -49.3(16) . .
C3 O4 C5 O5 3(2) . .
C3 O4 C5 C7 -171.8(12) . .
O6 C2 C6 C7 20.1(18) . .
O9 C2 C6 C7 -164.0(11) . .
C4 N3 C7 C6 120.6(15) . .
C4 N3 C7 C5 -112.2(16) . .
C2 C6 C7 N3 -162.4(12) . .
C2 C6 C7 C5 71.6(15) . .
O5 C5 C7 N3 47.7(19) . .
O4 C5 C7 N3 -137.3(13) . .
O5 C5 C7 C6 173.5(13) . .
O4 C5 C7 C6 -11.5(17) . .
Pt1 N1 C8 C9 -41.2(16) . 2
Pt1 N2 C9 C8 -40.5(16) . 2
O4 C3 C10 C22 -57.2(16) . .
O6 C2 O9 C16 -1.3(19) . .
C6 C2 O9 C16 -177.2(11) . .
C24 C12 C13 C14 -169.9(15) . .
C12 C13 C14 C11 176.5(17) . .
C2 O9 C16 C18 179.2(12) . .
C27 C15 C17 C19 -175.9(13) . .
O9 C16 C18 C21 177.4(13) . .
C15 C17 C19 C22 -178.7(14) . .
C16 C18 C21 C23 179.6(14) . .
C3 C10 C22 C19 -168.5(13) . .
C17 C19 C22 C10 -169.3(13) . .
C24 C20 C23 C21 -175.9(13) . .
C18 C21 C23 C20 -177.8(14) . .
C13 C12 C24 C20 -171.0(14) . .
C23 C20 C24 C12 -174.9(14) . .
C17 C15 C27 C26 179.6(15) . .
C28 C26 C27 C15 -176.9(15) . .
C27 C26 C28 C25 -179.0(17) . .
